data_9008217
loop_
_publ_author_name
'Mayer, H.'
'Vollenkle, H.'

_publ_section_title
;
 Die kristallstruktur und fehlordnung von Ge(OH)PO4
;
_journal_name_full 'Zeitschrift fur Kristallographie'
_journal_page_first 387
_journal_page_last 401
_journal_volume 136
_journal_year 1972
_chemical_formula_structural Ge(OH)PO4
_chemical_formula_sum 'Ge2 H2 O10 P2'
_space_group_IT_number 67
_symmetry_space_group_name_Hall '-B 2a 2'
_symmetry_space_group_name_H-M 'B m a m'
_cell_angle_alpha 90
_cell_angle_beta 90
_cell_angle_gamma 90
_cell_formula_units_Z 4
_cell_length_a 12.253
_cell_length_b 7.014
_cell_length_c 7.161
_cell_volume 615.435
_database_code_amcsd 0010739
_exptl_crystal_density_diffrn 3.984
_cod_original_formula_sum 'Ge2 P2 O10 H2'
_cod_database_code 9008217
_amcsd_formula_title Ge(OH)PO4

loop_
_space_group_symop_operation_xyz
x,y,z
1/2+x,y,1/2+z
1/2+x,y,-z
+x,y,1/2-z
1/2-x,-y,z
-x,-y,1/2+z
-x,y,z
1/2-x,y,1/2+z
x,-y,-z
1/2+x,-y,1/2-z
1/2+x,-y,z
+x,-y,1/2+z
1/2-x,y,-z
-x,y,1/2-z
-x,-y,-z
1/2-x,-y,1/2-z

loop_
_atom_site_label
_atom_site_fract_x
_atom_site_fract_y
_atom_site_fract_z
_atom_site_occupancy
_atom_site_U_iso_or_equiv
_atom_site_type_symbol
_atom_site_attached_hydrogens
Ge1 0.00000 0.00000 0.00000 1.00000 0.00975 Ge 0
Ge2 0.25000 0.50000 0.25000 1.00000 0.00975 Ge 0
P1 0.25000 0.38260 0.25000 0.50000 0.00975 P 0
P1+ 0.25000 0.11740 0.00000 0.50000 0.00975 P 0
O-H1 0.00000 0.90890 0.25000 1.00000 0.00975 O 1
O2 0.15110 0.00000 0.50000 1.00000 0.00975 O 0
O-H1+ 0.25000 0.40890 0.00000 0.50000 0.00975 O 1
O3 0.00000 0.25400 0.06940 1.00000 0.00975 O 0
O2+ 0.09890 0.50000 0.25000 1.00000 0.00975 O 0
O3+ 0.25000 0.75400 0.31940 0.50000 0.00975 O 0

loop_
_cod_changelog_entry_id
_cod_changelog_entry_author
_cod_changelog_entry_date
_cod_changelog_entry_text
1
;cod-tools version 3.8.0
Id: cif_guess_AMCSD_atom_types 9574 2023-05-10 09:00:05Z saulius
;
2023-05-10T18:51:17+03:00
;Derived atom types and hydrogen counts
from atom names that follow the AMCSD naming convention
(Wat == water, O-H == hydroxyl).
;

loop_
_cod_related_entry_id
_cod_related_entry_database
_cod_related_entry_code
1 AMCSD 0010739
